data_4318687
loop_
_publ_author_name
'Srinivasan Natarajan'

_publ_section_title
;
 Hydro/Solvothermal Synthesis and Structures of New Zinc Phosphates of
 Varying Dimensionality
;
_journal_name_full 'Inorganic Chemistry'
_journal_page_first 5530
_journal_page_last 5537
_journal_paper_doi 10.1021/ic0203872
_journal_volume 41
_journal_year 2002
_chemical_formula_sum 'C5 H17 N2 O13 P3 Zn3'
_chemical_formula_weight 602.23
_chemical_name_systematic
;
  ?
;
_space_group_IT_number 14
_symmetry_cell_setting monoclinic
_symmetry_space_group_name_Hall '-P 2ybc'
_symmetry_space_group_name_H-M 'P 1 21/c 1'
_atom_sites_solution_hydrogens geom
_atom_sites_solution_primary direct
_atom_sites_solution_secondary difmap
_audit_creation_method SHELXL-97
_cell_angle_alpha 90.00
_cell_angle_beta 97.922(2)
_cell_angle_gamma 90.00
_cell_formula_units_Z 4
_cell_length_a 11.10290(10)
_cell_length_b 17.5531(4)
_cell_length_c 8.2651(2)
_cell_measurement_temperature 293(2)
_cell_volume 1595.42(6)
_computing_cell_refinement 'Siemens XSCANS'
_computing_data_collection 'Siemens XSCANS'
_computing_data_reduction 'Siemens SHELXTL'
_computing_molecular_graphics 'Siemens SHELXTL'
_computing_publication_material 'Siemens SHELXTL'
_computing_structure_refinement 'SHELXL-97 (Sheldrick, 1997)'
_computing_structure_solution 'SHELXS-97 (Sheldrick, 1990)'
_diffrn_ambient_temperature 293(2)
_diffrn_measured_fraction_theta_full 0.999
_diffrn_measured_fraction_theta_max 0.999
_diffrn_measurement_method '\w scans'
_diffrn_radiation_monochromator graphite
_diffrn_radiation_source 'fine-focus sealed tube'
_diffrn_radiation_type MoK\a
_diffrn_radiation_wavelength 0.71073
_diffrn_reflns_av_R_equivalents 0.0442
_diffrn_reflns_av_sigmaI/netI 0.0537
_diffrn_reflns_limit_h_max 12
_diffrn_reflns_limit_h_min -9
_diffrn_reflns_limit_k_max 19
_diffrn_reflns_limit_k_min -17
_diffrn_reflns_limit_l_max 9
_diffrn_reflns_limit_l_min -8
_diffrn_reflns_number 6652
_diffrn_reflns_theta_full 23.26
_diffrn_reflns_theta_max 23.26
_diffrn_reflns_theta_min 1.85
_exptl_absorpt_coefficient_mu 4.849
_exptl_absorpt_correction_T_max 1.000000
_exptl_absorpt_correction_T_min 0.819087
_exptl_absorpt_correction_type SADABS
_exptl_crystal_colour Colorless
_exptl_crystal_density_diffrn 2.507
_exptl_crystal_density_method 'not measured'
_exptl_crystal_description Plate-like
_exptl_crystal_F_000 1200
_exptl_crystal_size_max 0.30
_exptl_crystal_size_mid 0.24
_exptl_crystal_size_min 0.12
_refine_diff_density_max 0.641
_refine_diff_density_min -0.613
_refine_diff_density_rms 0.132
_refine_ls_extinction_method none
_refine_ls_goodness_of_fit_ref 1.070
_refine_ls_hydrogen_treatment mixed
_refine_ls_matrix_type full
_refine_ls_number_parameters 243
_refine_ls_number_reflns 2297
_refine_ls_number_restraints 2
_refine_ls_restrained_S_all 1.070
_refine_ls_R_factor_all 0.0596
_refine_ls_R_factor_gt 0.0377
_refine_ls_shift/su_max 0.001
_refine_ls_shift/su_mean 0.000
_refine_ls_structure_factor_coef Fsqd
_refine_ls_weighting_details 'calc w=1/[\s^2^(Fo^2^)+(0.0191P)^2^+7.0687P] where P=(Fo^2^+2Fc^2^)/3'
_refine_ls_weighting_scheme calc
_refine_ls_wR_factor_gt 0.0726
_refine_ls_wR_factor_ref 0.0808
_reflns_number_gt 1774
_reflns_number_total 2297
_reflns_threshold_expression >2sigma(I)
_cod_data_source_file ic0203872_2.cif
_cod_data_source_block junk
_cod_depositor_comments
;
The following automatic conversions were performed:

'_symmetry_cell_setting' value 'Monoclinic' changed to 'monoclinic'
according to the built-in table from CIF Core dictionary named
'cif_core.dic' version 2.4.1 from 2010-06-29.

Automatic conversion script
Id: cif_fix_values 1646 2011-03-28 12:23:43Z adriana 
;
_cod_original_cell_volume 1595.42(5)
_cod_database_code 4318687

loop_
_symmetry_equiv_pos_as_xyz
'x, y, z'
'-x, y+1/2, -z+1/2'
'-x, -y, -z'
'x, -y-1/2, z-1/2'

loop_
_atom_site_label
_atom_site_type_symbol
_atom_site_fract_x
_atom_site_fract_y
_atom_site_fract_z
_atom_site_U_iso_or_equiv
_atom_site_adp_type
_atom_site_occupancy
_atom_site_symmetry_multiplicity
_atom_site_calc_flag
_atom_site_refinement_flags
_atom_site_disorder_assembly
_atom_site_disorder_group
Zn1 Zn 0.38275(7) 0.75720(4) 0.13000(9) 0.0150(2) Uani 1 1 d . . .
Zn2 Zn 0.07072(7) 0.74253(4) 0.13679(9) 0.0166(2) Uani 1 1 d . . .
Zn3 Zn 0.17398(7) 0.97120(4) 0.11328(9) 0.0171(2) Uani 1 1 d . . .
P1 P 0.21598(15) 0.84027(9) 0.3749(2) 0.0132(4) Uani 1 1 d . . .
P2 P 0.52900(15) 0.65312(10) 0.3873(2) 0.0157(4) Uani 1 1 d . . .
P3 P 0.03104(15) 1.12552(10) 0.1028(2) 0.0140(4) Uani 1 1 d . . .
O1 O 0.4436(4) 0.8434(3) 0.0189(5) 0.0221(11) Uani 1 1 d . . .
O2 O 0.5171(4) 0.7253(3) 0.2845(5) 0.0210(11) Uani 1 1 d . . .
O3 O 0.3272(4) 0.6680(2) 0.0024(5) 0.0198(11) Uani 1 1 d . . .
O4 O 0.2311(4) 0.7919(3) 0.2202(5) 0.0177(11) Uani 1 1 d . . .
O5 O -0.0229(4) 0.6724(3) 0.2438(5) 0.0249(12) Uani 1 1 d . . .
O6 O 0.1006(4) 0.6897(3) -0.0653(5) 0.0227(11) Uani 1 1 d . . .
O7 O -0.0381(4) 0.8241(2) 0.0476(5) 0.0189(11) Uani 1 1 d . . .
O8 O 0.0767(4) 0.9296(3) -0.0725(5) 0.0216(11) Uani 1 1 d . . .
O9 O 0.1975(4) 0.9243(2) 0.3287(5) 0.0195(11) Uani 1 1 d . . .
O10 O 0.1529(4) 1.0806(2) 0.1309(5) 0.0183(11) Uani 1 1 d . . .
O11 O 0.3455(4) 0.9741(3) 0.0706(6) 0.0246(12) Uani 1 1 d D . .
O12 O 0.5107(4) 0.5799(2) 0.2897(5) 0.0192(11) Uani 1 1 d . . .
O13 O 0.6610(4) 0.6521(2) 0.4867(5) 0.0195(11) Uani 1 1 d . . .
H50 H 0.7114 0.6491 0.4232 0.029 Uiso 1 1 calc R . .
N1 N 0.2327(7) 0.3206(4) 0.1163(10) 0.063(2) Uani 1 1 d . . .
H1 H 0.2006 0.2786 0.0648 0.075 Uiso 1 1 calc R . .
H2 H 0.2804 0.3053 0.2074 0.075 Uiso 1 1 calc R . .
C1 C 0.1319(5) 0.3672(3) 0.1650(7) 0.0094(14) Uani 1 1 d . . .
H3 H 0.0561 0.3439 0.1169 0.011 Uiso 1 1 calc R . .
H4 H 0.1355 0.3629 0.2826 0.011 Uiso 1 1 calc R . .
C2 C 0.1253(6) 0.4475(5) 0.1244(9) 0.034(2) Uani 1 1 d . . .
H5 H 0.0526 0.4684 0.1604 0.041 Uiso 1 1 calc R . .
H6 H 0.1163 0.4525 0.0065 0.041 Uiso 1 1 calc R . .
C3 C 0.2340(7) 0.4956(4) 0.1976(9) 0.0285(18) Uani 1 1 d . . .
H7 H 0.2070 0.5477 0.2083 0.034 Uiso 1 1 calc R . .
H8 H 0.2627 0.4768 0.3064 0.034 Uiso 1 1 calc R . .
N2 N 0.3360(5) 0.4956(3) 0.1017(7) 0.0233(14) Uani 1 1 d . . .
H9 H 0.3921 0.5290 0.1475 0.028 Uiso 1 1 calc R . .
H10 H 0.3086 0.5126 0.0007 0.028 Uiso 1 1 calc R . .
C4 C 0.3971(6) 0.4204(4) 0.0864(9) 0.0297(18) Uani 1 1 d . . .
H11 H 0.4309 0.4028 0.1944 0.036 Uiso 1 1 calc R . .
H12 H 0.4640 0.4273 0.0236 0.036 Uiso 1 1 calc R . .
C5 C 0.3127(6) 0.3603(4) 0.0052(8) 0.0240(17) Uani 1 1 d . . .
H13 H 0.3611 0.3220 -0.0406 0.029 Uiso 1 1 calc R . .
H14 H 0.2603 0.3837 -0.0847 0.029 Uiso 1 1 calc R . .
H20 H 0.393(7) 0.928(3) 0.054(11) 0.09(3) Uiso 1 1 d D . .
H30 H 0.405(8) 1.010(5) 0.129(12) 0.12(4) Uiso 1 1 d D . .

loop_
_atom_site_aniso_label
_atom_site_aniso_U_11
_atom_site_aniso_U_22
_atom_site_aniso_U_33
_atom_site_aniso_U_23
_atom_site_aniso_U_13
_atom_site_aniso_U_12
Zn1 0.0145(4) 0.0135(4) 0.0167(4) -0.0005(3) 0.0007(3) -0.0002(3)
Zn2 0.0163(4) 0.0142(4) 0.0192(4) 0.0007(3) 0.0021(3) -0.0005(3)
Zn3 0.0188(4) 0.0135(4) 0.0185(4) 0.0014(3) 0.0007(3) 0.0003(3)
P1 0.0151(9) 0.0110(10) 0.0132(9) 0.0007(7) 0.0017(7) 0.0011(7)
P2 0.0148(10) 0.0125(10) 0.0193(10) 0.0004(8) 0.0009(8) 0.0011(7)
P3 0.0150(9) 0.0115(9) 0.0154(9) -0.0007(7) 0.0011(7) 0.0009(7)
O1 0.022(3) 0.016(3) 0.031(3) 0.004(2) 0.012(2) 0.000(2)
O2 0.019(3) 0.018(3) 0.024(3) 0.006(2) -0.001(2) -0.003(2)
O3 0.020(3) 0.017(3) 0.020(3) -0.002(2) -0.008(2) 0.001(2)
O4 0.016(3) 0.022(3) 0.016(2) -0.007(2) 0.003(2) -0.001(2)
O5 0.027(3) 0.025(3) 0.022(3) 0.004(2) 0.000(2) -0.010(2)
O6 0.015(3) 0.030(3) 0.024(3) -0.006(2) 0.005(2) 0.000(2)
O7 0.017(3) 0.021(3) 0.020(3) 0.006(2) 0.004(2) 0.005(2)
O8 0.017(3) 0.027(3) 0.019(3) 0.003(2) -0.001(2) -0.008(2)
O9 0.028(3) 0.013(3) 0.017(2) 0.000(2) 0.001(2) 0.001(2)
O10 0.016(3) 0.011(3) 0.028(3) 0.000(2) 0.002(2) 0.0014(19)
O11 0.014(3) 0.018(3) 0.043(3) -0.007(2) 0.009(2) 0.002(2)
O12 0.019(3) 0.013(3) 0.024(3) -0.006(2) 0.000(2) 0.006(2)
O13 0.014(2) 0.023(3) 0.020(3) -0.001(2) -0.001(2) 0.001(2)
N1 0.068(6) 0.044(5) 0.071(6) 0.006(4) -0.004(5) -0.011(4)
C1 0.011(3) 0.008(4) 0.011(3) -0.005(3) 0.009(3) -0.008(3)
C2 0.015(4) 0.058(6) 0.030(4) 0.001(4) 0.007(3) 0.009(4)
C3 0.041(5) 0.017(4) 0.029(4) -0.010(3) 0.011(4) 0.001(3)
N2 0.025(3) 0.021(4) 0.022(3) 0.000(3) -0.002(3) -0.008(3)
C4 0.021(4) 0.032(5) 0.036(5) 0.005(4) 0.005(4) 0.005(3)
C5 0.028(4) 0.025(4) 0.020(4) -0.005(3) 0.007(3) 0.002(3)

loop_
_atom_type_symbol
_atom_type_description
_atom_type_scat_dispersion_real
_atom_type_scat_dispersion_imag
_atom_type_scat_source
C C 0.0033 0.0016 'International Tables Vol C Tables 4.2.6.8 and 6.1.1.4'
H H 0.0000 0.0000 'International Tables Vol C Tables 4.2.6.8 and 6.1.1.4'
N N 0.0061 0.0033 'International Tables Vol C Tables 4.2.6.8 and 6.1.1.4'
O O 0.0106 0.0060 'International Tables Vol C Tables 4.2.6.8 and 6.1.1.4'
P P 0.1023 0.0942 'International Tables Vol C Tables 4.2.6.8 and 6.1.1.4'
Zn Zn 0.2839 1.4301 'International Tables Vol C Tables 4.2.6.8 and 6.1.1.4'

loop_
_geom_angle_atom_site_label_1
_geom_angle_atom_site_label_2
_geom_angle_atom_site_label_3
_geom_angle
_geom_angle_site_symmetry_1
_geom_angle_site_symmetry_3
_geom_angle_publ_flag
O2 Zn1 O1 104.74(19) . . ?
O2 Zn1 O3 106.68(19) . . ?
O1 Zn1 O3 118.56(19) . . ?
O2 Zn1 O4 117.03(18) . . ?
O1 Zn1 O4 107.51(18) . . ?
O3 Zn1 O4 102.98(18) . . ?
O5 Zn2 O7 107.46(19) . . ?
O5 Zn2 O6 104.8(2) . . ?
O7 Zn2 O6 101.09(19) . . ?
O5 Zn2 O4 129.20(18) . . ?
O7 Zn2 O4 106.59(19) . . ?
O6 Zn2 O4 104.31(17) . . ?
O5 Zn2 P1 110.61(14) . . ?
O7 Zn2 P1 94.53(14) . . ?
O6 Zn2 P1 134.62(14) . . ?
O4 Zn2 P1 30.40(12) . . ?
O8 Zn3 O10 112.36(19) . . ?
O8 Zn3 O9 124.52(19) . . ?
O10 Zn3 O9 110.62(18) . . ?
O8 Zn3 O11 108.6(2) . . ?
O10 Zn3 O11 96.69(19) . . ?
O9 Zn3 O11 99.4(2) . . ?
O3 P1 O6 112.4(3) 4_576 4_576 ?
O3 P1 O9 109.5(2) 4_576 . ?
O6 P1 O9 108.9(3) 4_576 . ?
O3 P1 O4 110.4(2) 4_576 . ?
O6 P1 O4 105.5(3) 4_576 . ?
O9 P1 O4 110.2(2) . . ?
O3 P1 Zn2 137.17(18) 4_576 . ?
O6 P1 Zn2 66.83(18) 4_576 . ?
O9 P1 Zn2 110.80(18) . . ?
O4 P1 Zn2 40.71(16) . . ?
O12 P2 O2 114.4(3) . . ?
O12 P2 O1 111.0(3) . 4_576 ?
O2 P2 O1 110.3(3) . 4_576 ?
O12 P2 O13 108.3(2) . . ?
O2 P2 O13 107.7(2) . . ?
O1 P2 O13 104.5(3) 4_576 . ?
O5 P3 O8 110.0(3) 2 3_575 ?
O5 P3 O7 112.2(3) 2 3_575 ?
O8 P3 O7 110.9(3) 3_575 3_575 ?
O5 P3 O10 107.4(3) 2 . ?
O8 P3 O10 110.4(3) 3_575 . ?
O7 P3 O10 105.8(2) 3_575 . ?
P2 O1 Zn1 130.8(3) 4_575 . ?
P2 O2 Zn1 128.1(3) . . ?
P1 O3 Zn1 128.5(3) 4_575 . ?
P1 O4 Zn2 108.9(2) . . ?
P1 O4 Zn1 130.7(3) . . ?
Zn2 O4 Zn1 119.0(2) . . ?
P3 O5 Zn2 146.5(3) 2_545 . ?
P1 O6 Zn2 132.9(3) 4_575 . ?
P3 O7 Zn2 129.0(3) 3_575 . ?
P3 O8 Zn3 136.1(3) 3_575 . ?
P1 O9 Zn3 129.3(3) . . ?
P3 O10 Zn3 127.0(3) . . ?
Zn3 O11 H20 124(6) . . ?
Zn3 O11 H30 122(7) . . ?
H20 O11 H30 104(8) . . ?
P2 O13 H50 109.5 . . ?
C1 N1 C5 115.7(6) . . ?
C1 N1 H1 108.4 . . ?
C5 N1 H1 108.4 . . ?
C1 N1 H2 108.4 . . ?
C5 N1 H2 108.4 . . ?
H1 N1 H2 107.4 . . ?
C2 C1 N1 119.2(6) . . ?
C2 C1 H3 107.5 . . ?
N1 C1 H3 107.5 . . ?
C2 C1 H4 107.5 . . ?
N1 C1 H4 107.5 . . ?
H3 C1 H4 107.0 . . ?
C1 C2 C3 115.7(6) . . ?
C1 C2 H5 108.4 . . ?
C3 C2 H5 108.4 . . ?
C1 C2 H6 108.4 . . ?
C3 C2 H6 108.4 . . ?
H5 C2 H6 107.4 . . ?
N2 C3 C2 114.3(6) . . ?
N2 C3 H7 108.7 . . ?
C2 C3 H7 108.7 . . ?
N2 C3 H8 108.7 . . ?
C2 C3 H8 108.7 . . ?
H7 C3 H8 107.6 . . ?
C3 N2 C4 116.0(5) . . ?
C3 N2 H9 108.3 . . ?
C4 N2 H9 108.3 . . ?
C3 N2 H10 108.3 . . ?
C4 N2 H10 108.3 . . ?
H9 N2 H10 107.4 . . ?
N2 C4 C5 113.2(6) . . ?
N2 C4 H11 108.9 . . ?
C5 C4 H11 108.9 . . ?
N2 C4 H12 108.9 . . ?
C5 C4 H12 108.9 . . ?
H11 C4 H12 107.8 . . ?
C4 C5 N1 115.4(6) . . ?
C4 C5 H13 108.4 . . ?
N1 C5 H13 108.4 . . ?
C4 C5 H14 108.4 . . ?
N1 C5 H14 108.4 . . ?
H13 C5 H14 107.5 . . ?

loop_
_geom_bond_atom_site_label_1
_geom_bond_atom_site_label_2
_geom_bond_distance
_geom_bond_site_symmetry_2
_geom_bond_publ_flag
Zn1 O2 1.909(4) . ?
Zn1 O1 1.940(4) . ?
Zn1 O3 1.941(4) . ?
Zn1 O4 2.027(4) . ?
Zn2 O5 1.905(4) . ?
Zn2 O7 1.952(4) . ?
Zn2 O6 1.978(4) . ?
Zn2 O4 2.015(4) . ?
Zn2 P1 2.9227(18) . ?
Zn3 O8 1.898(4) . ?
Zn3 O10 1.943(4) . ?
Zn3 O9 1.946(4) . ?
Zn3 O11 1.984(4) . ?
P1 O3 1.516(4) 4_576 ?
P1 O6 1.529(5) 4_576 ?
P1 O9 1.530(5) . ?
P1 O4 1.563(4) . ?
P2 O12 1.516(4) . ?
P2 O2 1.521(5) . ?
P2 O1 1.539(5) 4_576 ?
P2 O13 1.579(4) . ?
P3 O5 1.525(5) 2 ?
P3 O8 1.531(5) 3_575 ?
P3 O7 1.536(4) 3_575 ?
P3 O10 1.555(4) . ?
O1 P2 1.539(5) 4_575 ?
O3 P1 1.516(4) 4_575 ?
O5 P3 1.525(5) 2_545 ?
O6 P1 1.529(5) 4_575 ?
O7 P3 1.536(4) 3_575 ?
O8 P3 1.531(4) 3_575 ?
O11 H20 0.987(11) . ?
O11 H30 0.987(11) . ?
O13 H50 0.8200 . ?
N1 C1 1.486(9) . ?
N1 C5 1.530(10) . ?
N1 H1 0.9000 . ?
N1 H2 0.9000 . ?
C1 C2 1.449(9) . ?
C1 H3 0.9700 . ?
C1 H4 0.9700 . ?
C2 C3 1.528(10) . ?
C2 H5 0.9700 . ?
C2 H6 0.9700 . ?
C3 N2 1.469(8) . ?
C3 H7 0.9700 . ?
C3 H8 0.9700 . ?
N2 C4 1.497(9) . ?
N2 H9 0.9000 . ?
N2 H10 0.9000 . ?
C4 C5 1.506(10) . ?
C4 H11 0.9700 . ?
C4 H12 0.9700 . ?
C5 H13 0.9700 . ?
C5 H14 0.9700 . ?
